data_2311714
loop_
_publ_author_name
'Zhou, Xinbo'
'Hu, Xiurong'
'Gu, Jianming'
'Zhu, Jianrong'

_publ_section_title
;
 Comparison of the crystal structures and thermochemistry of a novel
 soluble guanylate cyclase stimulator riociguat and its solvates.
;
_journal_coeditor_code AO5027
_journal_issue 'Pt 5'
_journal_name_full 'Acta crystallographica Section B, Structural science, crystal engineering and materials'
_journal_page_first 891
_journal_page_last 898
_journal_paper_doi 10.1107/S2052520617006011
_journal_volume 73
_journal_year 2017
_chemical_formula_moiety 'C20 H19 F N8 O2, 0.5(C3 H7 N O)'
_chemical_formula_sum 'C21.5 H22.5 F N8.5 O2.5'
_chemical_formula_weight 458.97
_space_group_IT_number 2
_space_group_name_Hall '-P 1'
_space_group_name_H-M_alt 'P -1'
_symmetry_cell_setting triclinic
_symmetry_space_group_name_Hall '-P 1'
_symmetry_space_group_name_H-M 'P -1'
_atom_sites_solution_hydrogens geom
_atom_sites_solution_primary direct
_atom_sites_solution_secondary difmap
_audit_creation_method SHELXL-97
_cell_angle_alpha 73.920(3)
_cell_angle_beta 74.788(2)
_cell_angle_gamma 83.294(2)
_cell_formula_units_Z 4
_cell_length_a 10.6703(7)
_cell_length_b 13.4220(9)
_cell_length_c 16.9095(12)
_cell_measurement_reflns_used 10475
_cell_measurement_temperature 296(2)
_cell_measurement_theta_max 27.4
_cell_measurement_theta_min 3.1
_cell_volume 2242.9(3)
_computing_cell_refinement 'PROCESS-AUTO  (Rigaku,2006)'
_computing_data_collection 'PROCESS-AUTO  (Rigaku,2006)'
_computing_data_reduction 'CrystalStructure (Rigaku,2007)'
_computing_molecular_graphics 'Ortep3 for windows (Farrugia,1997)'
_computing_publication_material 'WinGX (Farrugia, 1999)'
_computing_structure_refinement 'SHELXL-97 (Sheldrick, 2008)'
_computing_structure_solution 'SHELXS-97 (Sheldrick, 2008)'
_diffrn_ambient_temperature 296(2)
_diffrn_detector_area_resol_mean 10.00
_diffrn_measured_fraction_theta_full 0.982
_diffrn_measured_fraction_theta_max 0.982
_diffrn_measurement_device_type 'Rigaku RAXIS-RAPID/ZJUG'
_diffrn_measurement_method \w
_diffrn_radiation_monochromator graphite
_diffrn_radiation_source 'rotating anode'
_diffrn_radiation_type MoK\a
_diffrn_radiation_wavelength 0.71073
_diffrn_reflns_av_R_equivalents 0.0569
_diffrn_reflns_av_sigmaI/netI 0.0814
_diffrn_reflns_limit_h_max 12
_diffrn_reflns_limit_h_min -12
_diffrn_reflns_limit_k_max 15
_diffrn_reflns_limit_k_min -15
_diffrn_reflns_limit_l_max 20
_diffrn_reflns_limit_l_min -17
_diffrn_reflns_number 17506
_diffrn_reflns_theta_full 25.01
_diffrn_reflns_theta_max 25.01
_diffrn_reflns_theta_min 3.09
_exptl_absorpt_coefficient_mu 0.100
_exptl_absorpt_correction_T_max 0.9842
_exptl_absorpt_correction_T_min 0.9649
_exptl_absorpt_correction_type multi-scan
_exptl_absorpt_process_details 'Higashi, T. (1995)'
_exptl_crystal_colour colorless
_exptl_crystal_density_diffrn 1.359
_exptl_crystal_density_method 'not measured'
_exptl_crystal_description chunk
_exptl_crystal_F_000 960
_exptl_crystal_size_max 0.36
_exptl_crystal_size_mid 0.20
_exptl_crystal_size_min 0.16
_refine_diff_density_max 0.519
_refine_diff_density_min -0.428
_refine_diff_density_rms 0.052
_refine_ls_extinction_coef 0.0094(16)
_refine_ls_extinction_expression Fc^*^=kFc[1+0.001xFc^2^\l^3^/sin(2\q)]^-1/4^
_refine_ls_extinction_method SHELXL
_refine_ls_goodness_of_fit_ref 1.002
_refine_ls_hydrogen_treatment constr
_refine_ls_matrix_type full
_refine_ls_number_parameters 604
_refine_ls_number_reflns 7763
_refine_ls_number_restraints 0
_refine_ls_restrained_S_all 1.002
_refine_ls_R_factor_all 0.1646
_refine_ls_R_factor_gt 0.0852
_refine_ls_shift/su_max 0.000
_refine_ls_shift/su_mean 0.000
_refine_ls_structure_factor_coef Fsqd
_refine_ls_weighting_details 'calc w=1/[\s^2^(Fo^2^)+(0.0932P)^2^+2.0768P] where P=(Fo^2^+2Fc^2^)/3'
_refine_ls_weighting_scheme calc
_refine_ls_wR_factor_gt 0.1896
_refine_ls_wR_factor_ref 0.2314
_reflns_number_gt 3928
_reflns_number_total 7763
_reflns_threshold_expression >2sigma(I)
_cod_data_source_file ao5027sup1.cif
_cod_data_source_block IV
_cod_depositor_comments
;

2022-12-20
Z value and formula fixed to values more according to usual
chemical conventions.                 miguel
;
_cod_original_formula_sum 'C43 H45 F2 N17 O5'
_cod_original_formula_weight 917.94
_cod_original_formula_moiety '2(C20 H19 F N8 O2), C3 H7 N O'
_cod_original_formula_units_Z 2
_cod_database_code 2311714

loop_
_symmetry_equiv_pos_as_xyz
'x, y, z'
'-x, -y, -z'

loop_
_atom_site_label
_atom_site_type_symbol
_atom_site_fract_x
_atom_site_fract_y
_atom_site_fract_z
_atom_site_U_iso_or_equiv
_atom_site_adp_type
_atom_site_occupancy
_atom_site_symmetry_multiplicity
_atom_site_calc_flag
_atom_site_refinement_flags
C1A C 0.6582(8) 0.9293(7) 0.6363(6) 0.129(3) Uani 1 1 d .
C1B C -0.2536(5) 0.2261(5) 0.8555(4) 0.0778(16) Uani 1 1 d .
C1C C 0.2173(6) 0.7487(5) 0.5421(5) 0.0874(18) Uani 1 1 d .
H1C H 0.2617 0.7048 0.5799 0.105 Uiso 1 1 calc R
C2A C 0.7052(9) 0.9547(9) 0.6921(8) 0.159(2) Uani 1 1 d .
H2A H 0.7212 1.0234 0.6860 0.191 Uiso 1 1 calc R
C2B C -0.2716(6) 0.2163(6) 0.7814(5) 0.102(2) Uani 1 1 d .
H2B H -0.2952 0.1535 0.7777 0.123 Uiso 1 1 calc R
C2C C 0.0199(7) 0.7044(7) 0.6500(5) 0.129(3) Uani 1 1 d .
H2C1 H -0.0442 0.6647 0.6435 0.194 Uiso 1 1 calc R
H2C2 H -0.0225 0.7535 0.6816 0.194 Uiso 1 1 calc R
H2C3 H 0.0781 0.6587 0.6799 0.194 Uiso 1 1 calc R
C3A C 0.7297(8) 0.8795(9) 0.7582(6) 0.136(2) Uani 1 1 d .
H3A H 0.7639 0.8960 0.7980 0.163 Uiso 1 1 calc R
C3B C -0.2546(6) 0.2995(7) 0.7128(5) 0.101(2) Uani 1 1 d .
H3B H -0.2671 0.2945 0.6617 0.121 Uiso 1 1 calc R
C3C C 0.0211(7) 0.8311(6) 0.5128(6) 0.137(3) Uani 1 1 d .
H3C1 H 0.0762 0.8507 0.4567 0.206 Uiso 1 1 calc R
H3C2 H -0.0062 0.8917 0.5337 0.206 Uiso 1 1 calc R
H3C3 H -0.0538 0.7990 0.5115 0.206 Uiso 1 1 calc R
C4A C 0.7033(8) 0.7732(8) 0.7678(6) 0.144(3) Uani 1 1 d .
H4A H 0.7183 0.7209 0.8140 0.172 Uiso 1 1 calc R
C4B C -0.2191(5) 0.3906(6) 0.7196(4) 0.0865(18) Uani 1 1 d .
H4B H -0.2061 0.4476 0.6726 0.104 Uiso 1 1 calc R
C5A C 0.6545(6) 0.7510(8) 0.7057(6) 0.114(2) Uani 1 1 d .
H5A H 0.6379 0.6831 0.7096 0.137 Uiso 1 1 calc R
C5B C -0.2023(4) 0.3988(4) 0.7953(3) 0.0661(13) Uani 1 1 d .
H5B H -0.1789 0.4617 0.7989 0.079 Uiso 1 1 calc R
C6A C 0.6313(5) 0.8311(5) 0.6382(5) 0.088(2) Uani 1 1 d .
C6B C -0.2193(4) 0.3167(4) 0.8654(3) 0.0538(12) Uani 1 1 d .
C7A C 0.5794(5) 0.8165(4) 0.5698(4) 0.0816(18) Uani 1 1 d .
H7A1 H 0.4899 0.8437 0.5771 0.098 Uiso 1 1 calc R
H7A2 H 0.6288 0.8565 0.5159 0.098 Uiso 1 1 calc R
C7B C -0.2012(5) 0.3173(4) 0.9509(3) 0.0650(14) Uani 1 1 d .
H7B1 H -0.2712 0.2807 0.9946 0.078 Uiso 1 1 calc R
H7B2 H -0.1202 0.2795 0.9585 0.078 Uiso 1 1 calc R
C8A C 0.6811(4) 0.6556(3) 0.5254(3) 0.0514(11) Uani 1 1 d .
C8B C -0.2901(4) 0.4689(3) 1.0135(3) 0.0491(11) Uani 1 1 d .
C9A C 0.8724(5) 0.6235(5) 0.4435(3) 0.0743(15) Uani 1 1 d .
H9A H 0.9533 0.6442 0.4090 0.089 Uiso 1 1 calc R
C9B C -0.4704(5) 0.4929(5) 1.1092(3) 0.0731(15) Uani 1 1 d .
H9B H -0.5493 0.4706 1.1459 0.088 Uiso 1 1 calc R
C10A C 0.8435(5) 0.5209(4) 0.4575(3) 0.0742(15) Uani 1 1 d .
H10A H 0.9036 0.4768 0.4313 0.089 Uiso 1 1 calc R
C10B C -0.4340(5) 0.5904(4) 1.1052(3) 0.0716(15) Uani 1 1 d .
H10B H -0.4881 0.6303 1.1387 0.086 Uiso 1 1 calc R
C11A C 0.7281(4) 0.4840(4) 0.5092(3) 0.0599(13) Uani 1 1 d .
H11A H 0.7078 0.4153 0.5192 0.072 Uiso 1 1 calc R
C11B C -0.3193(4) 0.6284(4) 1.0526(3) 0.0604(13) Uani 1 1 d .
H11B H -0.2941 0.6937 1.0494 0.072 Uiso 1 1 calc R
C12A C 0.6427(4) 0.5536(3) 0.5459(3) 0.0459(10) Uani 1 1 d .
C12B C -0.2418(4) 0.5655(3) 1.0038(3) 0.0467(11) Uani 1 1 d .
C13A C 0.5180(4) 0.5542(3) 0.6042(3) 0.0457(10) Uani 1 1 d .
C13B C -0.1190(4) 0.5663(3) 0.9448(3) 0.0439(10) Uani 1 1 d .
C14A C 0.4356(4) 0.4661(3) 0.6501(3) 0.0427(10) Uani 1 1 d .
C14B C -0.0247(4) 0.6482(3) 0.9089(3) 0.0449(10) Uani 1 1 d .
C15A C 0.4101(4) 0.2933(3) 0.6748(3) 0.0458(10) Uani 1 1 d .
C15B C 0.0324(4) 0.8098(3) 0.8999(3) 0.0545(12) Uani 1 1 d .
C16A C 0.2978(4) 0.3016(3) 0.7367(3) 0.0465(11) Uani 1 1 d .
C16B C 0.1452(4) 0.7965(3) 0.8404(3) 0.0560(12) Uani 1 1 d .
C17A C 0.2564(4) 0.3999(3) 0.7493(3) 0.0484(11) Uani 1 1 d .
C17B C 0.1676(4) 0.7027(3) 0.8182(3) 0.0517(11) Uani 1 1 d .
C18A C 0.1051(4) 0.2001(4) 0.7588(3) 0.0678(14) Uani 1 1 d .
H18A H 0.0636 0.1389 0.7963 0.102 Uiso 1 1 calc R
H18B H 0.1301 0.1924 0.7018 0.102 Uiso 1 1 calc R
H18C H 0.0458 0.2593 0.7611 0.102 Uiso 1 1 calc R
C18B C 0.3469(5) 0.8659(4) 0.8473(3) 0.0681(14) Uani 1 1 d .
H18D H 0.4098 0.9165 0.8146 0.102 Uiso 1 1 calc R
H18E H 0.3880 0.7976 0.8534 0.102 Uiso 1 1 calc R
H18F H 0.3113 0.8781 0.9023 0.102 Uiso 1 1 calc R
C19A C 0.2472(4) 0.1474(3) 0.8542(3) 0.0545(12) Uani 1 1 d .
C19B C 0.2437(6) 0.9420(4) 0.7331(4) 0.0789(17) Uani 1 1 d .
C20A C 0.3939(6) 0.0996(5) 0.9424(4) 0.100(2) Uani 1 1 d .
H20A H 0.3173 0.0852 0.9880 0.149 Uiso 1 1 calc R
H20B H 0.4545 0.1327 0.9587 0.149 Uiso 1 1 calc R
H20C H 0.4331 0.0358 0.9301 0.149 Uiso 1 1 calc R
C20B C 0.1348(9) 1.0015(6) 0.6209(5) 0.149(3) Uani 1 1 d .
H20D H 0.1359 1.0727 0.6216 0.224 Uiso 1 1 calc R
H20E H 0.0560 0.9907 0.6078 0.224 Uiso 1 1 calc R
H20F H 0.2082 0.9854 0.5787 0.224 Uiso 1 1 calc R
F1A F 0.6286(7) 1.0075(4) 0.5705(5) 0.215(3) Uani 1 1 d .
F1B F -0.2708(4) 0.1430(3) 0.9239(3) 0.1223(14) Uani 1 1 d .
N1A N 0.5835(3) 0.7095(3) 0.5670(3) 0.0618(11) Uani 1 1 d .
N1B N -0.1989(4) 0.4201(3) 0.9623(2) 0.0546(10) Uani 1 1 d .
N1C N 0.0920(4) 0.7590(4) 0.5679(3) 0.0811(13) Uani 1 1 d .
N2A N 0.7939(4) 0.6944(3) 0.4755(3) 0.0689(12) Uani 1 1 d .
N2B N -0.4012(4) 0.4286(3) 1.0644(2) 0.0638(11) Uani 1 1 d .
N3A N 0.4853(3) 0.6472(3) 0.6160(2) 0.0575(10) Uani 1 1 d .
N3B N -0.0948(3) 0.4789(3) 0.9212(2) 0.0545(10) Uani 1 1 d .
N4A N 0.4812(3) 0.3774(3) 0.6310(2) 0.0478(9) Uani 1 1 d .
N4B N -0.0545(3) 0.7339(3) 0.9361(2) 0.0511(9) Uani 1 1 d .
N5A N 0.3263(3) 0.4840(3) 0.7054(2) 0.0466(9) Uani 1 1 d .
N5B N 0.0823(3) 0.6265(3) 0.8527(2) 0.0481(9) Uani 1 1 d .
N6A N 0.4565(3) 0.2042(3) 0.6546(2) 0.0623(11) Uani 1 1 d .
H6A1 H 0.5272 0.2029 0.6160 0.075 Uiso 1 1 calc R
H6A2 H 0.4157 0.1482 0.6803 0.075 Uiso 1 1 calc R
N6B N 0.0041(4) 0.8980(3) 0.9263(3) 0.0763(14) Uani 1 1 d .
H6B1 H -0.0660 0.9040 0.9642 0.092 Uiso 1 1 calc R
H6B2 H 0.0563 0.9481 0.9052 0.092 Uiso 1 1 calc R
N7A N 0.1448(3) 0.4165(3) 0.8046(2) 0.0614(11) Uani 1 1 d .
H7A3 H 0.1215 0.4781 0.8104 0.074 Uiso 1 1 calc R
H7A4 H 0.0967 0.3654 0.8342 0.074 Uiso 1 1 calc R
N7B N 0.2739(4) 0.6835(3) 0.7604(2) 0.0678(12) Uani 1 1 d .
H7B3 H 0.2848 0.6251 0.7472 0.081 Uiso 1 1 calc R
H7B4 H 0.3313 0.7295 0.7365 0.081 Uiso 1 1 calc R
N8A N 0.2201(3) 0.2146(3) 0.7846(2) 0.0507(9) Uani 1 1 d .
N8B N 0.2422(4) 0.8743(3) 0.8040(3) 0.0707(13) Uani 1 1 d .
O1A O 0.1783(3) 0.0763(2) 0.9001(2) 0.0676(10) Uani 1 1 d .
O1B O 0.3286(4) 1.0048(3) 0.6990(3) 0.1186(18) Uani 1 1 d .
O1C O 0.2814(5) 0.7915(4) 0.4729(4) 0.1256(18) Uani 1 1 d .
O2A O 0.3589(3) 0.1671(2) 0.8682(2) 0.0651(9) Uani 1 1 d .
O2B O 0.1413(4) 0.9356(3) 0.7022(3) 0.0907(12) Uani 1 1 d .

loop_
_atom_site_aniso_label
_atom_site_aniso_U_11
_atom_site_aniso_U_22
_atom_site_aniso_U_33
_atom_site_aniso_U_23
_atom_site_aniso_U_13
_atom_site_aniso_U_12
C1A 0.141(7) 0.083(6) 0.148(8) -0.059(5) 0.037(6) -0.043(5)
C1B 0.087(4) 0.079(4) 0.077(4) -0.037(3) -0.008(3) -0.026(3)
C1C 0.068(4) 0.079(4) 0.113(5) -0.044(4) 0.000(3) 0.003(3)
C2A 0.167(7) 0.164 0.171 -0.104(5) 0.008(6) -0.065
C2B 0.113(5) 0.116(6) 0.103(6) -0.062(5) -0.026(4) -0.026(4)
C2C 0.096(5) 0.179(8) 0.106(6) -0.051(6) 0.008(4) -0.022(5)
C3A 0.141(7) 0.170 0.132 -0.094(4) -0.040(5) 0.007
C3B 0.092(4) 0.151(7) 0.086(5) -0.064(5) -0.033(4) -0.004(4)
C3C 0.123(6) 0.108(6) 0.194(9) -0.024(6) -0.075(6) -0.005(5)
C4A 0.134(7) 0.151(9) 0.158 -0.075(6) -0.034(6) 0.025(6)
C4B 0.081(4) 0.118(6) 0.071(4) -0.033(4) -0.030(3) 0.004(3)
C5A 0.091(5) 0.151(8) 0.117(6) -0.066(6) -0.024(4) -0.001(5)
C5B 0.067(3) 0.071(4) 0.063(3) -0.023(3) -0.014(2) -0.004(3)
C6A 0.060(3) 0.074(4) 0.128(6) -0.058(4) 0.023(4) -0.022(3)
C6B 0.051(3) 0.060(3) 0.056(3) -0.028(3) -0.004(2) -0.012(2)
C7A 0.077(4) 0.031(3) 0.115(5) -0.013(3) 0.013(3) -0.012(2)
C7B 0.089(4) 0.048(3) 0.057(3) -0.015(2) -0.003(2) -0.031(3)
C8A 0.045(3) 0.046(3) 0.056(3) -0.005(2) -0.006(2) -0.008(2)
C8B 0.055(3) 0.049(3) 0.042(3) -0.009(2) -0.008(2) -0.014(2)
C9A 0.054(3) 0.081(4) 0.071(4) -0.013(3) 0.011(2) -0.010(3)
C9B 0.054(3) 0.092(4) 0.066(3) -0.023(3) 0.008(2) -0.018(3)
C10A 0.065(3) 0.074(4) 0.071(4) -0.025(3) 0.012(3) -0.005(3)
C10B 0.060(3) 0.079(4) 0.074(4) -0.032(3) 0.002(3) -0.006(3)
C11A 0.061(3) 0.055(3) 0.058(3) -0.018(2) -0.001(2) -0.004(2)
C11B 0.055(3) 0.062(3) 0.064(3) -0.024(3) -0.005(2) -0.007(2)
C12A 0.053(3) 0.038(3) 0.045(3) -0.008(2) -0.011(2) -0.0042(19)
C12B 0.054(3) 0.047(3) 0.042(2) -0.011(2) -0.011(2) -0.013(2)
C13A 0.048(2) 0.033(2) 0.053(3) -0.007(2) -0.010(2) -0.0031(18)
C13B 0.051(2) 0.036(2) 0.043(2) -0.011(2) -0.0050(19) -0.0090(18)
C14A 0.048(2) 0.036(2) 0.044(2) -0.007(2) -0.0111(19) -0.0065(18)
C14B 0.054(3) 0.037(2) 0.045(3) -0.012(2) -0.009(2) -0.0088(19)
C15A 0.047(2) 0.040(3) 0.049(3) -0.013(2) -0.0070(19) -0.0062(19)
C15B 0.062(3) 0.034(3) 0.061(3) -0.015(2) 0.004(2) -0.012(2)
C16A 0.048(2) 0.033(2) 0.053(3) -0.009(2) 0.001(2) -0.0101(18)
C16B 0.065(3) 0.039(3) 0.058(3) -0.016(2) 0.008(2) -0.020(2)
C17A 0.045(2) 0.042(3) 0.057(3) -0.014(2) -0.008(2) -0.0093(19)
C17B 0.056(3) 0.042(3) 0.054(3) -0.017(2) 0.003(2) -0.013(2)
C18A 0.056(3) 0.055(3) 0.091(4) -0.012(3) -0.015(3) -0.019(2)
C18B 0.060(3) 0.068(3) 0.085(4) -0.035(3) -0.014(3) -0.009(2)
C19A 0.062(3) 0.038(3) 0.060(3) -0.021(2) 0.001(2) -0.005(2)
C19B 0.090(4) 0.048(3) 0.086(4) -0.027(3) 0.013(3) -0.010(3)
C20A 0.130(5) 0.072(4) 0.102(5) 0.004(4) -0.061(4) -0.016(4)
C20B 0.250(10) 0.104(6) 0.087(5) 0.019(5) -0.062(6) -0.041(6)
F1A 0.294(7) 0.085(4) 0.231(7) -0.066(4) 0.055(6) -0.084(4)
F1B 0.198(4) 0.071(2) 0.109(3) -0.029(2) -0.026(3) -0.060(3)
N1A 0.055(2) 0.040(2) 0.078(3) -0.009(2) 0.005(2) -0.0120(18)
N1B 0.070(2) 0.045(2) 0.050(2) -0.0177(18) 0.0000(18) -0.0217(18)
N1C 0.069(3) 0.085(4) 0.097(4) -0.036(3) -0.019(3) 0.000(2)
N2A 0.058(2) 0.060(3) 0.076(3) -0.006(2) 0.002(2) -0.019(2)
N2B 0.061(2) 0.074(3) 0.052(2) -0.012(2) -0.0001(19) -0.028(2)
N3A 0.051(2) 0.038(2) 0.071(3) -0.0066(19) 0.0029(18) -0.0115(17)
N3B 0.059(2) 0.049(2) 0.053(2) -0.0183(19) 0.0041(17) -0.0238(18)
N4A 0.045(2) 0.039(2) 0.056(2) -0.0127(17) -0.0028(16) -0.0087(16)
N4B 0.055(2) 0.040(2) 0.056(2) -0.0193(18) 0.0014(17) -0.0132(16)
N5A 0.048(2) 0.037(2) 0.052(2) -0.0152(17) -0.0013(17) -0.0077(15)
N5B 0.054(2) 0.037(2) 0.051(2) -0.0155(17) 0.0003(17) -0.0112(16)
N6A 0.064(2) 0.043(2) 0.071(3) -0.024(2) 0.0117(19) -0.0115(18)
N6B 0.078(3) 0.051(3) 0.091(3) -0.038(2) 0.026(2) -0.025(2)
N7A 0.057(2) 0.042(2) 0.076(3) -0.024(2) 0.0143(19) -0.0103(17)
N7B 0.074(3) 0.046(2) 0.075(3) -0.028(2) 0.019(2) -0.0207(19)
N8A 0.052(2) 0.035(2) 0.061(3) -0.0112(19) -0.0058(18) -0.0099(16)
N8B 0.089(3) 0.046(2) 0.063(3) -0.020(2) 0.019(2) -0.016(2)
O1A 0.078(2) 0.046(2) 0.067(2) -0.0097(16) 0.0075(17) -0.0236(17)
O1B 0.114(3) 0.063(3) 0.145(4) -0.029(3) 0.047(3) -0.050(2)
O1C 0.108(3) 0.087(3) 0.146(4) -0.031(3) 0.033(3) -0.008(3)
O2A 0.072(2) 0.052(2) 0.072(2) -0.0093(17) -0.0205(17) -0.0157(16)
O2B 0.114(3) 0.076(3) 0.081(3) -0.003(2) -0.029(2) -0.030(2)

loop_
_atom_type_symbol
_atom_type_description
_atom_type_scat_dispersion_real
_atom_type_scat_dispersion_imag
_atom_type_scat_source
C C 0.0030 0.0020 'International Tables Vol C Tables 4.2.6.8 and 6.1.1.4'
H H 0.0000 0.0000 'International Tables Vol C Tables 4.2.6.8 and 6.1.1.4'
F F 0.0170 0.0100 'International Tables Vol C Tables 4.2.6.8 and 6.1.1.4'
N N 0.0060 0.0030 'International Tables Vol C Tables 4.2.6.8 and 6.1.1.4'
O O 0.0110 0.0060 'International Tables Vol C Tables 4.2.6.8 and 6.1.1.4'

loop_
_geom_angle_atom_site_label_1
_geom_angle_atom_site_label_2
_geom_angle_atom_site_label_3
_geom_angle
C2A C1A C6A 126.1(11)
C2A C1A F1A 118.3(9)
C6A C1A F1A 115.6(9)
F1B C1B C2B 118.9(6)
F1B C1B C6B 117.6(5)
C2B C1B C6B 123.5(6)
O1C C1C N1C 125.5(7)
O1C C1C H1C 117.2
N1C C1C H1C 117.2
C1A C2A C3A 118.7(10)
C1A C2A H2A 120.7
C3A C2A H2A 120.7
C3B C2B C1B 119.0(6)
C3B C2B H2B 120.5
C1B C2B H2B 120.5
N1C C2C H2C1 109.5
N1C C2C H2C2 109.5
H2C1 C2C H2C2 109.5
N1C C2C H2C3 109.5
H2C1 C2C H2C3 109.5
H2C2 C2C H2C3 109.5
C2A C3A C4A 120.3(8)
C2A C3A H3A 119.9
C4A C3A H3A 119.9
C2B C3B C4B 119.4(6)
C2B C3B H3B 120.3
C4B C3B H3B 120.3
N1C C3C H3C1 109.5
N1C C3C H3C2 109.5
H3C1 C3C H3C2 109.5
N1C C3C H3C3 109.5
H3C1 C3C H3C3 109.5
H3C2 C3C H3C3 109.5
C5A C4A C3A 118.3(9)
C5A C4A H4A 120.9
C3A C4A H4A 120.9
C3B C4B C5B 120.4(6)
C3B C4B H4B 119.8
C5B C4B H4B 119.8
C6A C5A C4A 119.5(9)
C6A C5A H5A 120.3
C4A C5A H5A 120.3
C6B C5B C4B 121.5(5)
C6B C5B H5B 119.2
C4B C5B H5B 119.2
C1A C6A C5A 117.2(9)
C1A C6A C7A 118.9(8)
C5A C6A C7A 123.9(6)
C5B C6B C1B 116.1(5)
C5B C6B C7B 125.6(4)
C1B C6B C7B 118.3(5)
N1A C7A C6A 113.9(5)
N1A C7A H7A1 108.8
C6A C7A H7A1 108.8
N1A C7A H7A2 108.8
C6A C7A H7A2 108.8
H7A1 C7A H7A2 107.7
N1B C7B C6B 114.2(4)
N1B C7B H7B1 108.7
C6B C7B H7B1 108.7
N1B C7B H7B2 108.7
C6B C7B H7B2 108.7
H7B1 C7B H7B2 107.6
N2A C8A N1A 125.3(4)
N2A C8A C12A 127.6(4)
N1A C8A C12A 107.1(4)
N2B C8B N1B 125.3(4)
N2B C8B C12B 128.3(4)
N1B C8B C12B 106.4(3)
N2A C9A C10A 125.3(4)
N2A C9A H9A 117.4
C10A C9A H9A 117.4
N2B C9B C10B 125.2(4)
N2B C9B H9B 117.4
C10B C9B H9B 117.4
C11A C10A C9A 120.8(5)
C11A C10A H10A 119.6
C9A C10A H10A 119.6
C11B C10B C9B 120.6(5)
C11B C10B H10B 119.7
C9B C10B H10B 119.7
C10A C11A C12A 116.8(4)
C10A C11A H11A 121.6
C12A C11A H11A 121.6
C10B C11B C12B 117.4(4)
C10B C11B H11B 121.3
C12B C11B H11B 121.3
C11A C12A C8A 117.2(4)
C11A C12A C13A 138.7(4)
C8A C12A C13A 104.1(4)
C11B C12B C8B 116.2(4)
C11B C12B C13B 139.2(4)
C8B C12B C13B 104.6(4)
N3A C13A C12A 110.5(3)
N3A C13A C14A 121.7(4)
C12A C13A C14A 127.8(4)
N3B C13B C12B 110.7(3)
N3B C13B C14B 119.8(3)
C12B C13B C14B 129.5(4)
N4A C14A N5A 128.2(3)
N4A C14A C13A 114.6(3)
N5A C14A C13A 117.2(4)
N4B C14B N5B 127.9(3)
N4B C14B C13B 116.7(3)
N5B C14B C13B 115.4(4)
N6A C15A N4A 115.7(3)
N6A C15A C16A 123.5(4)
N4A C15A C16A 120.8(4)
N6B C15B N4B 116.7(4)
N6B C15B C16B 121.7(4)
N4B C15B C16B 121.6(4)
C15A C16A C17A 118.1(4)
C15A C16A N8A 122.5(4)
C17A C16A N8A 119.3(3)
C15B C16B C17B 117.9(4)
C15B C16B N8B 122.5(4)
C17B C16B N8B 119.5(4)
N7A C17A N5A 116.4(4)
N7A C17A C16A 122.3(4)
N5A C17A C16A 121.3(4)
N7B C17B N5B 116.4(4)
N7B C17B C16B 121.9(4)
N5B C17B C16B 121.7(4)
N8A C18A H18A 109.5
N8A C18A H18B 109.5
H18A C18A H18B 109.5
N8A C18A H18C 109.5
H18A C18A H18C 109.5
H18B C18A H18C 109.5
N8B C18B H18D 109.5
N8B C18B H18E 109.5
H18D C18B H18E 109.5
N8B C18B H18F 109.5
H18D C18B H18F 109.5
H18E C18B H18F 109.5
O1A C19A O2A 123.5(5)
O1A C19A N8A 124.3(4)
O2A C19A N8A 112.1(4)
O1B C19B N8B 123.0(7)
O1B C19B O2B 124.9(6)
N8B C19B O2B 112.2(5)
O2A C20A H20A 109.5
O2A C20A H20B 109.5
H20A C20A H20B 109.5
O2A C20A H20C 109.5
H20A C20A H20C 109.5
H20B C20A H20C 109.5
O2B C20B H20D 109.5
O2B C20B H20E 109.5
H20D C20B H20E 109.5
O2B C20B H20F 109.5
H20D C20B H20F 109.5
H20E C20B H20F 109.5
C8A N1A N3A 111.3(3)
C8A N1A C7A 128.2(4)
N3A N1A C7A 120.3(4)
N3B N1B C8B 111.5(3)
N3B N1B C7B 120.4(4)
C8B N1B C7B 128.1(4)
C1C N1C C2C 123.4(6)
C1C N1C C3C 118.7(6)
C2C N1C C3C 117.9(6)
C9A N2A C8A 112.2(4)
C9B N2B C8B 112.3(4)
C13A N3A N1A 107.0(3)
C13B N3B N1B 106.8(3)
C14A N4A C15A 116.1(3)
C14B N4B C15B 115.6(3)
C14A N5A C17A 115.4(3)
C14B N5B C17B 115.4(3)
C15A N6A H6A1 120.0
C15A N6A H6A2 120.0
H6A1 N6A H6A2 120.0
C15B N6B H6B1 120.0
C15B N6B H6B2 120.0
H6B1 N6B H6B2 120.0
C17A N7A H7A3 120.0
C17A N7A H7A4 120.0
H7A3 N7A H7A4 120.0
C17B N7B H7B3 120.0
C17B N7B H7B4 120.0
H7B3 N7B H7B4 120.0
C19A N8A C16A 122.5(4)
C19A N8A C18A 118.6(4)
C16A N8A C18A 118.9(4)
C19B N8B C16B 121.9(5)
C19B N8B C18B 121.0(5)
C16B N8B C18B 116.8(4)
C19A O2A C20A 115.6(4)
C19B O2B C20B 118.3(5)

loop_
_geom_bond_atom_site_label_1
_geom_bond_atom_site_label_2
_geom_bond_distance
C1A C2A 1.313(12)
C1A C6A 1.372(9)
C1A F1A 1.378(11)
C1B F1B 1.356(7)
C1B C2B 1.360(8)
C1B C6B 1.374(7)
C1C O1C 1.211(7)
C1C N1C 1.297(7)
C1C H1C 0.9300
C2A C3A 1.343(13)
C2A H2A 0.9300
C2B C3B 1.359(9)
C2B H2B 0.9300
C2C N1C 1.437(8)
C2C H2C1 0.9600
C2C H2C2 0.9600
C2C H2C3 0.9600
C3A C4A 1.443(11)
C3A H3A 0.9300
C3B C4B 1.364(9)
C3B H3B 0.9300
C3C N1C 1.441(8)
C3C H3C1 0.9600
C3C H3C2 0.9600
C3C H3C3 0.9600
C4A C5A 1.399(10)
C4A H4A 0.9300
C4B C5B 1.373(7)
C4B H4B 0.9300
C5A C6A 1.388(9)
C5A H5A 0.9300
C5B C6B 1.364(7)
C5B H5B 0.9300
C6A C7A 1.473(9)
C6B C7B 1.509(6)
C7A N1A 1.444(6)
C7A H7A1 0.9700
C7A H7A2 0.9700
C7B N1B 1.449(5)
C7B H7B1 0.9700
C7B H7B2 0.9700
C8A N2A 1.343(5)
C8A N1A 1.351(5)
C8A C12A 1.399(6)
C8B N2B 1.340(5)
C8B N1B 1.360(5)
C8B C12B 1.403(5)
C9A N2A 1.327(6)
C9A C10A 1.388(7)
C9A H9A 0.9300
C9B N2B 1.335(6)
C9B C10B 1.387(7)
C9B H9B 0.9300
C10A C11A 1.366(6)
C10A H10A 0.9300
C10B C11B 1.369(6)
C10B H10B 0.9300
C11A C12A 1.384(6)
C11A H11A 0.9300
C11B C12B 1.394(6)
C11B H11B 0.9300
C12A C13A 1.433(5)
C12B C13B 1.422(5)
C13A N3A 1.312(5)
C13A C14A 1.466(5)
C13B N3B 1.317(5)
C13B C14B 1.469(5)
C14A N4A 1.324(5)
C14A N5A 1.334(5)
C14B N4B 1.329(5)
C14B N5B 1.341(5)
C15A N6A 1.338(5)
C15A N4A 1.357(5)
C15A C16A 1.385(5)
C15B N6B 1.354(5)
C15B N4B 1.360(5)
C15B C16B 1.380(6)
C16A C17A 1.397(6)
C16A N8A 1.434(5)
C16B C17B 1.389(6)
C16B N8B 1.450(5)
C17A N7A 1.346(5)
C17A N5A 1.351(5)
C17B N7B 1.341(5)
C17B N5B 1.350(5)
C18A N8A 1.455(5)
C18A H18A 0.9600
C18A H18B 0.9600
C18A H18C 0.9600
C18B N8B 1.466(6)
C18B H18D 0.9600
C18B H18E 0.9600
C18B H18F 0.9600
C19A O1A 1.228(5)
C19A O2A 1.342(5)
C19A N8A 1.347(6)
C19B O1B 1.225(6)
C19B N8B 1.285(7)
C19B O2B 1.349(7)
C20A O2A 1.440(6)
C20A H20A 0.9600
C20A H20B 0.9600
C20A H20C 0.9600
C20B O2B 1.427(7)
C20B H20D 0.9600
C20B H20E 0.9600
C20B H20F 0.9600
N1A N3A 1.360(4)
N1B N3B 1.356(4)
N6A H6A1 0.8600
N6A H6A2 0.8600
N6B H6B1 0.8600
N6B H6B2 0.8600
N7A H7A3 0.8600
N7A H7A4 0.8600
N7B H7B3 0.8600
N7B H7B4 0.8600

loop_
_geom_hbond_atom_site_label_D
_geom_hbond_atom_site_label_H
_geom_hbond_atom_site_label_A
_geom_hbond_distance_DH
_geom_hbond_distance_HA
_geom_hbond_distance_DA
_geom_hbond_angle_DHA
_geom_hbond_site_symmetry_A
N6B H6B2 O1A 0.86 2.25 3.065(5) 159 1_565
N6B H6B1 O1A 0.86 2.36 3.151(5) 152 2_567
N6A H6A2 O1B 0.86 2.14 2.964(5) 160 1_545
N6A H6A1 O1C 0.86 2.19 3.046(6) 173 2_666
N7A H7A3 N5B 0.86 2.26 3.098(5) 166 .
N7A H7A3 N3B 0.86 2.56 2.982(5) 111 .
N7B H7B3 N5A 0.86 2.16 3.017(5) 175 .

loop_
_geom_torsion_atom_site_label_1
_geom_torsion_atom_site_label_2
_geom_torsion_atom_site_label_3
_geom_torsion_atom_site_label_4
_geom_torsion
C6A C1A C2A C3A -0.4(14)
F1A C1A C2A C3A 177.5(8)
F1B C1B C2B C3B 179.9(6)
C6B C1B C2B C3B 0.3(10)
C1A C2A C3A C4A -0.7(14)
C1B C2B C3B C4B 0.5(10)
C2A C3A C4A C5A 1.4(13)
C2B C3B C4B C5B -0.9(10)
C3A C4A C5A C6A -1.0(11)
C3B C4B C5B C6B 0.6(8)
C2A C1A C6A C5A 0.7(11)
F1A C1A C6A C5A -177.2(6)
C2A C1A C6A C7A -179.6(7)
F1A C1A C6A C7A 2.5(9)
C4A C5A C6A C1A 0.1(10)
C4A C5A C6A C7A -179.6(6)
C4B C5B C6B C1B 0.1(7)
C4B C5B C6B C7B 179.0(5)
F1B C1B C6B C5B 179.8(5)
C2B C1B C6B C5B -0.6(8)
F1B C1B C6B C7B 0.8(7)
C2B C1B C6B C7B -179.5(5)
C1A C6A C7A N1A 166.2(5)
C5A C6A C7A N1A -14.1(8)
C5B C6B C7B N1B 16.5(7)
C1B C6B C7B N1B -164.7(4)
N2A C9A C10A C11A -1.7(9)
N2B C9B C10B C11B 0.0(9)
C9A C10A C11A C12A 0.3(8)
C9B C10B C11B C12B -0.1(8)
C10A C11A C12A C8A 1.3(7)
C10A C11A C12A C13A -177.2(5)
N2A C8A C12A C11A -2.1(7)
N1A C8A C12A C11A 179.2(4)
N2A C8A C12A C13A 177.0(5)
N1A C8A C12A C13A -1.7(5)
C10B C11B C12B C8B 0.4(7)
C10B C11B C12B C13B -177.3(5)
N2B C8B C12B C11B -0.8(7)
N1B C8B C12B C11B -178.6(4)
N2B C8B C12B C13B 177.7(4)
N1B C8B C12B C13B -0.2(5)
C11A C12A C13A N3A 179.4(5)
C8A C12A C13A N3A 0.7(5)
C11A C12A C13A C14A 2.4(9)
C8A C12A C13A C14A -176.3(4)
C11B C12B C13B N3B 177.6(5)
C8B C12B C13B N3B -0.3(5)
C11B C12B C13B C14B -3.5(9)
C8B C12B C13B C14B 178.7(4)
N3A C13A C14A N4A 179.6(4)
C12A C13A C14A N4A -3.7(6)
N3A C13A C14A N5A -0.8(6)
C12A C13A C14A N5A 175.9(4)
N3B C13B C14B N4B -179.3(4)
C12B C13B C14B N4B 1.8(7)
N3B C13B C14B N5B 0.3(6)
C12B C13B C14B N5B -178.6(4)
N6A C15A C16A C17A -177.2(4)
N4A C15A C16A C17A 3.4(6)
N6A C15A C16A N8A -0.5(7)
N4A C15A C16A N8A -179.9(4)
N6B C15B C16B C17B 178.8(5)
N4B C15B C16B C17B 0.1(7)
N6B C15B C16B N8B 1.7(8)
N4B C15B C16B N8B -177.0(5)
C15A C16A C17A N7A 176.3(4)
N8A C16A C17A N7A -0.6(7)
C15A C16A C17A N5A -2.9(7)
N8A C16A C17A N5A -179.7(4)
C15B C16B C17B N7B 179.4(5)
N8B C16B C17B N7B -3.5(7)
C15B C16B C17B N5B 0.5(7)
N8B C16B C17B N5B 177.6(4)
N2A C8A N1A N3A -176.5(4)
C12A C8A N1A N3A 2.2(5)
N2A C8A N1A C7A -2.2(8)
C12A C8A N1A C7A 176.5(5)
C6A C7A N1A C8A -88.4(6)
C6A C7A N1A N3A 85.5(6)
N2B C8B N1B N3B -177.3(4)
C12B C8B N1B N3B 0.6(5)
N2B C8B N1B C7B 0.6(8)
C12B C8B N1B C7B 178.5(4)
C6B C7B N1B N3B -72.4(5)
C6B C7B N1B C8B 109.9(5)
O1C C1C N1C C2C 178.4(6)
O1C C1C N1C C3C -3.6(9)
C10A C9A N2A C8A 1.1(8)
N1A C8A N2A C9A 179.3(5)
C12A C8A N2A C9A 0.8(7)
C10B C9B N2B C8B -0.3(8)
N1B C8B N2B C9B 178.2(4)
C12B C8B N2B C9B 0.7(7)
C12A C13A N3A N1A 0.5(5)
C14A C13A N3A N1A 177.7(4)
C8A N1A N3A C13A -1.7(5)
C7A N1A N3A C13A -176.5(5)
C12B C13B N3B N1B 0.7(5)
C14B C13B N3B N1B -178.4(4)
C8B N1B N3B C13B -0.8(5)
C7B N1B N3B C13B -178.9(4)
N5A C14A N4A C15A -2.2(6)
C13A C14A N4A C15A 177.4(4)
N6A C15A N4A C14A 179.5(4)
C16A C15A N4A C14A -1.0(6)
N5B C14B N4B C15B 2.5(7)
C13B C14B N4B C15B -178.0(4)
N6B C15B N4B C14B 179.8(4)
C16B C15B N4B C14B -1.4(7)
N4A C14A N5A C17A 2.7(6)
C13A C14A N5A C17A -176.9(4)
N7A C17A N5A C14A -179.1(4)
C16A C17A N5A C14A 0.1(6)
N4B C14B N5B C17B -2.0(7)
C13B C14B N5B C17B 178.5(4)
N7B C17B N5B C14B -178.6(4)
C16B C17B N5B C14B 0.4(6)
O1A C19A N8A C16A 174.9(4)
O2A C19A N8A C16A -5.0(6)
O1A C19A N8A C18A -3.1(6)
O2A C19A N8A C18A 177.0(4)
C15A C16A N8A C19A 83.9(6)
C17A C16A N8A C19A -99.3(5)
C15A C16A N8A C18A -98.1(5)
C17A C16A N8A C18A 78.6(5)
O1B C19B N8B C16B -176.0(5)
O2B C19B N8B C16B 4.5(7)
O1B C19B N8B C18B -2.4(8)
O2B C19B N8B C18B 178.2(4)
C15B C16B N8B C19B -95.0(6)
C17B C16B N8B C19B 88.0(6)
C15B C16B N8B C18B 91.1(6)
C17B C16B N8B C18B -85.9(5)
O1A C19A O2A C20A -0.9(6)
N8A C19A O2A C20A 179.0(4)
O1B C19B O2B C20B 4.6(9)
N8B C19B O2B C20B -175.9(5)
